data_2310799
loop_
_publ_author_name
'Collin, R.L.'

_publ_section_title
;
 The crystal structure of solid chlorine
;
_journal_name_full 'Acta Crystallographica (1,1948-23,1967)'
_journal_page_first 431
_journal_page_last 432
_journal_volume 5
_journal_year 1952
_chemical_formula_sum Cl2
_space_group_IT_number 64
_symmetry_space_group_name_Hall '-C 2ac 2'
_symmetry_space_group_name_H-M 'C m c a'
_cell_angle_alpha 90
_cell_angle_beta 90
_cell_angle_gamma 90
_cell_formula_units_Z 4
_cell_length_a 6.29
_cell_length_b 4.5
_cell_length_c 8.21
_cell_volume 232.384
_citation_journal_id_ASTM ACCRA9
_cod_data_source_file Collin_ACCRA9_1952_171.cif
_cod_data_source_block Cl2
_cod_database_code 2310799

loop_
_symmetry_equiv_pos_as_xyz
x,y,z
-x+1/2,-y,z+1/2
x,-y,-z
-x+1/2,y,-z+1/2
-x,-y,-z
x-1/2,y,-z-1/2
-x,y,z
x-1/2,-y,z-1/2
x+1/2,y+1/2,z
-x+1,-y+1/2,z+1/2
x+1/2,-y+1/2,-z
-x+1,y+1/2,-z+1/2
-x+1/2,-y+1/2,-z
x,y+1/2,-z-1/2
-x+1/2,y+1/2,z
x,-y+1/2,z-1/2

loop_
_atom_site_label
_atom_site_type_symbol
_atom_site_fract_x
_atom_site_fract_y
_atom_site_fract_z
_atom_site_occupancy
_atom_site_U_iso_or_equiv
Cl1 Cl 0 0.13 0.1 1 0.0
